data_4326794
loop_
_publ_author_name
'Takashi Shimada'
'Atsushi Okazawa'
'Norimichi Kojima'
'Shunsuke Yoshii'
'Hiroyuki Nojiri'
'Takayuki Ishida'

_publ_contact_author_address
;
    Department of Engineering Science, The University of 
   Electro-Communications, Chofu, Tokyo 182-8585, Japan
;
_publ_contact_author_email ' ishi@pc.uec.ac.jp '
_publ_contact_author_fax ' +81-42-443-5501 '
_publ_contact_author_name ' Takayuki Ishida '
_publ_contact_author_phone ' +81-42-443-5490 '
_publ_section_title
;
 Ferromagnetic Exchange Couplings Showing a Chemical Trend in Cu-Ln-Cu
 Complexes (Ln = Gd, Tb, Dy, Ho, Er)
;
_journal_name_full 'Inorganic Chemistry'
_journal_page_first 10555
_journal_page_last 10557
_journal_paper_doi 10.1021/ic201944s
_journal_volume 50
_journal_year 2011
_chemical_formula_moiety 'C28 H30 Cu2 Dy N4 O16, C H4 O, N O3'
_chemical_formula_sum 'C29 H34 Cu2 Dy N5 O20'
_chemical_formula_weight 1062.20
_space_group_IT_number 2
_symmetry_cell_setting triclinic
_symmetry_Int_Tables_number 2
_symmetry_space_group_name_Hall '-P 1'
_symmetry_space_group_name_H-M 'P -1'
_atom_sites_solution_hydrogens geom
_atom_sites_solution_primary direct
_atom_sites_solution_secondary difmap
_cell_angle_alpha 94.745(3)
_cell_angle_beta 103.032(4)
_cell_angle_gamma 101.970(4)
_cell_formula_units_Z 2
_cell_length_a 9.6764(16)
_cell_length_b 13.737(2)
_cell_length_c 14.024(3)
_cell_measurement_reflns_used 7988
_cell_measurement_temperature 100
_cell_measurement_theta_max 27.48
_cell_measurement_theta_min 3.01
_cell_volume 1760.2(5)
_computing_cell_refinement CrystalClear
_computing_data_collection 'CrystalClear (Rigaku Corp., 2000)'
_computing_data_reduction CrystalClear
_computing_molecular_graphics 'CrystalStructure 4.0'
_computing_publication_material 'CrystalStructure 4.0 (Rigaku, 2010)'
_computing_structure_refinement 'CRYSTALS (Carruthers, et al., 1999)'
_computing_structure_solution 'Superflip (Palatinus, et al., 2007)'
_diffrn_ambient_temperature 100
_diffrn_detector_area_resol_mean 14.629
_diffrn_measured_fraction_theta_full 0.991
_diffrn_measured_fraction_theta_max 0.991
_diffrn_measurement_device_type 'Rigaku Saturn70'
_diffrn_measurement_method \w
_diffrn_radiation_type 'Mo K\a'
_diffrn_radiation_wavelength 0.71073
_diffrn_reflns_av_R_equivalents 0.0543
_diffrn_reflns_limit_h_max 12
_diffrn_reflns_limit_h_min -12
_diffrn_reflns_limit_k_max 17
_diffrn_reflns_limit_k_min -17
_diffrn_reflns_limit_l_max 18
_diffrn_reflns_limit_l_min -18
_diffrn_reflns_number 30149
_diffrn_reflns_theta_full 27.48
_diffrn_reflns_theta_max 27.48
_diffrn_standards_number 0
_exptl_absorpt_coefficient_mu 3.396
_exptl_absorpt_correction_T_max 0.507
_exptl_absorpt_correction_T_min 0.355
_exptl_absorpt_correction_type numerical
_exptl_absorpt_process_details 'NUMABS (Rigaku, 1999)'
_exptl_crystal_colour green
_exptl_crystal_density_diffrn 2.004
_exptl_crystal_description platelet
_exptl_crystal_F_000 1054.00
_exptl_crystal_size_max 0.24
_exptl_crystal_size_mid 0.22
_exptl_crystal_size_min 0.11
_refine_diff_density_max 2.480
_refine_diff_density_min -1.420
_refine_ls_extinction_method none
_refine_ls_goodness_of_fit_ref 1.261
_refine_ls_hydrogen_treatment constr
_refine_ls_number_parameters 548
_refine_ls_number_reflns 8019
_refine_ls_R_factor_gt 0.0496
_refine_ls_shift/su_max 0.004
_refine_ls_structure_factor_coef Fsqd
_refine_ls_weighting_details 'w = 1/[0.0035Fo^2^ + 1.0000\s(Fo^2^)]/(4Fo^2^)'
_refine_ls_weighting_scheme calc
_refine_ls_wR_factor_ref 0.1876
_reflns_number_gt 7827
_reflns_number_total 8019
_reflns_threshold_expression F^2^>2.0\s(F^2^)
_cod_data_source_file ic201944s_si_002_4.cif
_cod_data_source_block CuDyCu
_cod_original_cell_volume 1760.1(5)
_cod_database_code 4326794

loop_
_symmetry_equiv_pos_site_id
_symmetry_equiv_pos_as_xyz
1 +X,+Y,+Z
2 -X,-Y,-Z

loop_
_atom_site_label
_atom_site_type_symbol
_atom_site_fract_x
_atom_site_fract_y
_atom_site_fract_z
_atom_site_U_iso_or_equiv
_atom_site_adp_type
_atom_site_occupancy
_atom_site_symmetry_multiplicity
_atom_site_calc_flag
_atom_site_refinement_flags
Dy1 Dy 0.75658(2) 0.75667(2) -0.000450(10) 0.01073(9) Uani 1.0 2 d .
Cu1 Cu 0.81604(7) 0.91464(5) 0.23299(5) 0.01201(16) Uani 1.0 2 d .
Cu2 Cu 0.69693(7) 0.59623(5) -0.23445(5) 0.01675(17) Uani 1.0 2 d .
O1 O 0.7228(4) 1.0109(3) 0.2856(3) 0.0195(9) Uani 1.0 2 d .
O2 O 0.6775(4) 0.8808(3) 0.1053(3) 0.0151(9) Uani 1.0 2 d .
O3 O 0.5950(4) 0.6724(3) -0.1641(3) 0.0140(9) Uani 1.0 2 d .
O4 O 0.5342(4) 0.5322(3) -0.3411(3) 0.0214(10) Uani 1.0 2 d .
O5 O 0.7987(5) 0.5122(4) -0.2944(3) 0.0304(11) Uani 1.0 2 d .
O6 O 0.8513(4) 0.6488(3) -0.1170(3) 0.0186(9) Uani 1.0 2 d .
O7 O 0.9072(4) 0.8237(3) 0.1701(3) 0.0133(9) Uani 1.0 2 d .
O8 O 0.9750(4) 0.9675(3) 0.3467(3) 0.0190(9) Uani 1.0 2 d .
O9 O 0.7444(4) 0.8968(3) -0.0984(3) 0.0223(9) Uani 1.0 2 d .
O10 O 0.9567(4) 0.8705(3) -0.0404(3) 0.0303(11) Uani 1.0 2 d .
O11 O 0.9322(5) 0.9813(4) -0.1405(4) 0.0447(14) Uani 1.0 2 d .
O12 O 0.7404(4) 0.5885(3) 0.0455(3) 0.0293(11) Uani 1.0 2 d .
O13 O 0.5829(5) 0.6641(3) 0.0787(3) 0.0291(11) Uani 1.0 2 d .
O14 O 0.5768(5) 0.5123(3) 0.1142(4) 0.0285(11) Uani 1.0 2 d .
O15 O 0.7595(5) 0.7126(5) -0.3371(4) 0.0500(15) Uani 1.0 2 d .
O16 O 0.6970(5) 0.7997(4) 0.3080(4) 0.0374(13) Uani 1.0 2 d .
O17 O 0.4777(5) 0.8345(4) 0.3942(3) 0.0295(11) Uani 1.0 2 d .
O18 O 0.5869(6) 0.7546(5) 0.5001(4) 0.0659(18) Uani 1.0 2 d .
O19 O 0.3590(5) 0.7484(4) 0.4822(4) 0.0463(14) Uani 1.0 2 d .
O20 O 0.0526(15) 0.7489(8) 0.5485(9) 0.181(6) Uani 1.0 2 d .
N1 N 0.4920(5) 0.7912(4) -0.0590(4) 0.0118(10) Uani 1.0 2 d .
N2 N 1.0168(5) 0.7122(4) 0.0614(4) 0.0121(11) Uani 1.0 2 d .
N3 N 0.8798(5) 0.9196(4) -0.0945(4) 0.0214(12) Uani 1.0 2 d .
N4 N 0.6307(5) 0.5848(4) 0.0816(4) 0.0190(11) Uani 1.0 2 d .
N5 N 0.4762(6) 0.7793(4) 0.4620(4) 0.0288(13) Uani 1.0 2 d .
C1 C 0.5207(7) 1.0656(5) 0.3158(5) 0.0256(16) Uani 1.0 2 d .
C2 C 0.5884(6) 1.0062(4) 0.2542(4) 0.0176(13) Uani 1.0 2 d .
C3 C 0.4994(6) 0.9497(4) 0.1641(4) 0.0159(12) Uani 1.0 2 d .
C4 C 0.5471(6) 0.8965(4) 0.0958(4) 0.0143(12) Uani 1.0 2 d .
C5 C 0.4441(6) 0.8536(4) -0.0022(4) 0.0139(12) Uani 1.0 2 d .
C6 C 0.3108(6) 0.8790(4) -0.0326(4) 0.0185(13) Uani 1.0 2 d .
C7 C 0.2221(6) 0.8361(4) -0.1244(4) 0.0194(13) Uani 1.0 2 d .
C8 C 0.2679(6) 0.7703(4) -0.1827(4) 0.0191(13) Uani 1.0 2 d .
C9 C 0.4034(6) 0.7491(4) -0.1475(4) 0.0145(12) Uani 1.0 2 d .
C10 C 0.4633(6) 0.6808(4) -0.2076(4) 0.0152(12) Uani 1.0 2 d .
C11 C 0.3800(7) 0.6337(5) -0.2986(4) 0.0211(14) Uani 1.0 2 d .
C12 C 0.4174(6) 0.5607(4) -0.3613(4) 0.0202(13) Uani 1.0 2 d .
C13 C 0.3109(7) 0.5162(5) -0.4573(5) 0.0253(14) Uani 1.0 2 d .
C14 C 0.9875(8) 0.4411(5) -0.3171(5) 0.0304(17) Uani 1.0 2 d .
C15 C 0.9266(7) 0.5044(4) -0.2563(4) 0.0221(14) Uani 1.0 2 d .
C16 C 1.0107(6) 0.5507(5) -0.1622(5) 0.0198(14) Uani 1.0 2 d .
C17 C 0.9698(6) 0.6168(4) -0.0973(4) 0.0149(12) Uani 1.0 2 d .
C18 C 1.0669(6) 0.6528(4) 0.0039(4) 0.0141(12) Uani 1.0 2 d .
C19 C 1.2005(6) 0.6268(4) 0.0349(4) 0.0186(13) Uani 1.0 2 d .
C20 C 1.2836(6) 0.6631(4) 0.1301(4) 0.0201(13) Uani 1.0 2 d .
C21 C 1.2313(6) 0.7225(4) 0.1906(4) 0.0170(12) Uani 1.0 2 d .
C22 C 1.0986(6) 0.7467(4) 0.1535(4) 0.0136(12) Uani 1.0 2 d .
C23 C 1.0375(6) 0.8135(4) 0.2135(4) 0.0135(12) Uani 1.0 2 d .
C24 C 1.1210(6) 0.8604(4) 0.3045(4) 0.0176(13) Uani 1.0 2 d .
C25 C 1.0891(6) 0.9343(4) 0.3678(4) 0.0170(12) Uani 1.0 2 d .
C26 C 1.1978(6) 0.9796(5) 0.4630(4) 0.0243(14) Uani 1.0 2 d .
C27 C 0.8233(10) 0.8015(8) -0.3052(8) 0.078(4) Uani 1.0 2 d .
C28 C 0.7140(8) 0.7034(5) 0.3192(6) 0.0379(19) Uani 1.0 2 d .
C29 C 0.0139(7) 0.6621(5) 0.6008(5) 0.0282(15) Uani 1.0 2 d .
H1 H 0.5677 1.1354 0.3223 0.0330 Uiso 1.0 2 calc R
H2 H 0.4188 1.0559 0.2847 0.0329 Uiso 1.0 2 calc R
H3 H 0.5319 1.0442 0.3800 0.0331 Uiso 1.0 2 calc R
H4 H 0.4002 0.9479 0.1500 0.0198 Uiso 1.0 2 calc R
H5 H 0.2816 0.9237 0.0078 0.0236 Uiso 1.0 2 calc R
H6 H 0.1323 0.8516 -0.1470 0.0232 Uiso 1.0 2 calc R
H7 H 0.2106 0.7407 -0.2450 0.0219 Uiso 1.0 2 calc R
H8 H 0.2909 0.6501 -0.3215 0.0254 Uiso 1.0 2 calc R
H9 H 0.2820 0.4448 -0.4588 0.0288 Uiso 1.0 2 calc R
H10 H 0.2264 0.5440 -0.4647 0.0288 Uiso 1.0 2 calc R
H11 H 0.3560 0.5307 -0.5104 0.0289 Uiso 1.0 2 calc R
H12 H 0.9892 0.4673 -0.3783 0.0393 Uiso 1.0 2 calc R
H13 H 1.0849 0.4398 -0.2830 0.0392 Uiso 1.0 2 calc R
H14 H 0.9271 0.3741 -0.3303 0.0392 Uiso 1.0 2 calc R
H15 H 1.1017 0.5365 -0.1411 0.0249 Uiso 1.0 2 calc R
H16 H 1.2329 0.5864 -0.0078 0.0223 Uiso 1.0 2 calc R
H17 H 1.3736 0.6480 0.1528 0.0248 Uiso 1.0 2 calc R
H18 H 1.2836 0.7455 0.2556 0.0205 Uiso 1.0 2 calc R
H19 H 1.2088 0.8421 0.3270 0.0211 Uiso 1.0 2 calc R
H20 H 1.1534 0.9679 0.5170 0.0278 Uiso 1.0 2 calc R
H21 H 1.2797 0.9492 0.4701 0.0276 Uiso 1.0 2 calc R
H22 H 1.2302 1.0505 0.4631 0.0276 Uiso 1.0 2 calc R
H23 H 0.9154 0.8041 -0.2603 0.0911 Uiso 1.0 2 calc R
H24 H 0.8393 0.8368 -0.3595 0.0912 Uiso 1.0 2 calc R
H25 H 0.7644 0.8325 -0.2713 0.0911 Uiso 1.0 2 calc R
H26 H 0.8123 0.7056 0.3542 0.0487 Uiso 1.0 2 calc R
H27 H 0.6477 0.6725 0.3556 0.0484 Uiso 1.0 2 calc R
H28 H 0.6928 0.6649 0.2552 0.0486 Uiso 1.0 2 calc R
H29 H 0.6277 0.8199 0.3365 0.0515 Uiso 1.0 2 calc R
H30 H 0.7364 0.6918 -0.4047 0.0571 Uiso 1.0 2 calc R
H31 H -0.0021 0.6011 0.5570 0.0337 Uiso 1.0 2 calc R
H32 H 0.0921 0.6641 0.6574 0.0336 Uiso 1.0 2 calc R
H33 H -0.0734 0.6644 0.6217 0.0334 Uiso 1.0 2 calc R
H34 H 0.0499 0.8082 0.5887 0.1705 Uiso 1.0 2 calc R

loop_
_atom_site_aniso_label
_atom_site_aniso_U_11
_atom_site_aniso_U_22
_atom_site_aniso_U_33
_atom_site_aniso_U_12
_atom_site_aniso_U_13
_atom_site_aniso_U_23
Dy1 0.00968(18) 0.01176(17) 0.01140(19) 0.00378(11) 0.00252(12) 0.00223(11)
Cu1 0.0112(4) 0.0144(4) 0.0106(3) 0.0054(3) 0.0014(3) 0.0001(3)
Cu2 0.0170(4) 0.0217(4) 0.0122(4) 0.0095(3) 0.0018(3) -0.0017(3)
O1 0.0199(19) 0.0221(19) 0.0151(17) 0.0090(15) -0.0012(14) -0.0003(14)
O2 0.0105(16) 0.0216(18) 0.0139(16) 0.0081(14) 0.0011(13) 0.0008(14)
O3 0.0134(17) 0.0157(17) 0.0142(17) 0.0041(14) 0.0060(14) 0.0011(14)
O4 0.0176(19) 0.026(2) 0.0169(18) 0.0032(16) 0.0010(15) -0.0046(16)
O5 0.026(2) 0.049(3) 0.0173(19) 0.023(2) -0.0013(16) -0.0076(18)
O6 0.0158(18) 0.026(2) 0.0136(17) 0.0105(15) -0.0007(14) -0.0004(14)
O7 0.0094(16) 0.0159(17) 0.0143(17) 0.0038(13) 0.0014(14) 0.0028(14)
O8 0.0145(18) 0.027(2) 0.0141(17) 0.0063(15) 0.0008(14) -0.0006(15)
O9 0.0148(17) 0.0237(19) 0.0279(19) 0.0026(14) 0.0039(15) 0.0102(16)
O10 0.0170(18) 0.036(3) 0.045(3) 0.0122(16) 0.0092(17) 0.0280(19)
O11 0.028(3) 0.039(3) 0.072(4) 0.005(2) 0.014(3) 0.036(3)
O12 0.0230(19) 0.0228(19) 0.050(3) 0.0095(16) 0.0192(18) 0.0100(18)
O13 0.034(3) 0.026(2) 0.043(3) 0.0166(17) 0.0269(19) 0.0184(18)
O14 0.032(3) 0.0197(19) 0.036(3) 0.0029(17) 0.0123(18) 0.0133(17)
O15 0.029(3) 0.058(4) 0.055(3) -0.004(3) -0.002(2) 0.033(3)
O16 0.046(3) 0.028(3) 0.054(3) 0.012(2) 0.039(3) 0.017(2)
O17 0.029(3) 0.035(3) 0.025(2) 0.0086(19) 0.0073(18) 0.0102(18)
O18 0.059(4) 0.098(5) 0.049(3) 0.038(4) 0.003(3) 0.035(3)
O19 0.049(3) 0.033(3) 0.061(3) 0.002(2) 0.029(3) 0.006(3)
O20 0.311(16) 0.098(8) 0.128(9) 0.014(10) 0.069(10) 0.031(7)
N1 0.010(2) 0.012(2) 0.011(2) 0.0013(17) -0.0008(17) 0.0030(16)
N2 0.013(3) 0.014(2) 0.009(2) 0.0026(17) 0.0016(17) 0.0015(16)
N3 0.018(3) 0.018(3) 0.030(3) 0.0056(18) 0.0086(19) 0.0091(19)
N4 0.017(3) 0.018(3) 0.023(3) 0.0082(18) 0.0041(18) 0.0044(18)
N5 0.033(3) 0.029(3) 0.014(2) -0.005(2) -0.0009(19) -0.0025(19)
C1 0.027(4) 0.030(4) 0.025(3) 0.023(3) 0.005(3) -0.002(3)
C2 0.016(3) 0.020(3) 0.018(3) 0.009(2) 0.002(2) 0.003(2)
C3 0.010(3) 0.022(3) 0.017(3) 0.007(2) 0.005(2) 0.001(2)
C4 0.013(3) 0.015(3) 0.015(3) 0.0016(18) 0.0040(19) 0.0036(18)
C5 0.015(3) 0.012(3) 0.016(3) -0.0003(18) 0.008(2) 0.0050(19)
C6 0.017(3) 0.021(3) 0.021(3) 0.008(2) 0.008(2) 0.004(2)
C7 0.010(3) 0.026(3) 0.022(3) 0.007(2) 0.001(2) 0.004(3)
C8 0.013(3) 0.022(3) 0.020(3) 0.004(2) -0.001(2) 0.002(2)
C9 0.012(3) 0.016(3) 0.015(3) 0.0031(19) 0.0019(19) 0.0010(19)
C10 0.016(3) 0.015(3) 0.018(3) 0.0073(19) 0.006(2) 0.0052(19)
C11 0.020(3) 0.028(3) 0.015(3) 0.008(3) 0.003(2) -0.000(3)
C12 0.021(3) 0.022(3) 0.013(3) -0.001(2) 0.001(2) 0.002(2)
C13 0.024(3) 0.024(3) 0.024(3) 0.001(3) 0.004(3) -0.003(3)
C14 0.036(4) 0.038(4) 0.024(3) 0.029(3) 0.005(3) -0.001(3)
C15 0.028(3) 0.023(3) 0.016(3) 0.014(3) 0.003(3) -0.001(2)
C16 0.021(3) 0.021(3) 0.020(3) 0.009(3) 0.007(3) 0.003(3)
C17 0.009(3) 0.018(3) 0.014(3) 0.0012(19) -0.0008(18) 0.0031(19)
C18 0.014(3) 0.015(3) 0.015(3) 0.0037(19) 0.007(2) 0.0022(19)
C19 0.015(3) 0.020(3) 0.021(3) 0.006(2) 0.005(2) -0.002(2)
C20 0.014(3) 0.027(3) 0.021(3) 0.012(2) 0.001(2) 0.001(3)
C21 0.009(3) 0.028(3) 0.014(3) 0.008(2) 0.0001(18) 0.003(2)
C22 0.012(3) 0.015(3) 0.014(3) 0.0040(19) 0.0025(19) 0.0033(19)
C23 0.012(3) 0.014(3) 0.017(3) 0.0023(18) 0.0081(19) 0.0059(19)
C24 0.015(3) 0.021(3) 0.017(3) 0.007(2) 0.002(2) 0.003(2)
C25 0.011(3) 0.025(3) 0.012(3) 0.003(2) 0.0003(19) -0.001(2)
C26 0.021(3) 0.040(4) 0.008(3) 0.009(3) -0.003(2) -0.006(3)
C27 0.072(7) 0.076(7) 0.080(7) 0.056(6) -0.022(5) -0.011(6)
C28 0.035(4) 0.031(4) 0.056(5) 0.014(3) 0.016(3) 0.017(3)
C29 0.022(3) 0.030(3) 0.031(3) 0.007(3) 0.004(3) 0.001(3)

loop_
_atom_type_symbol
_atom_type_description
_atom_type_scat_dispersion_real
_atom_type_scat_dispersion_imag
_atom_type_scat_source
C C 0.003 0.002
;
International Tables for Crystallography
(1992, Vol. C, Tables 4.2.6.8 and 6.1.1.4)
;
H H 0.000 0.000
;
International Tables for Crystallography
(1992, Vol. C, Table 6.1.1.4)
;
Cu Cu 0.320 1.265
;
International Tables for Crystallography
(1992, Vol. C, Tables 4.2.6.8 and 6.1.1.4)
;
Dy Dy -0.189 4.410
;
International Tables for Crystallography
(1992, Vol. C, Tables 4.2.6.8 and 6.1.1.4)
;
N N 0.006 0.003
;
International Tables for Crystallography
(1992, Vol. C, Tables 4.2.6.8 and 6.1.1.4)
;
O O 0.011 0.006
;
International Tables for Crystallography
(1992, Vol. C, Tables 4.2.6.8 and 6.1.1.4)
;

loop_
_geom_angle_atom_site_label_1
_geom_angle_atom_site_label_2
_geom_angle_atom_site_label_3
_geom_angle
_geom_angle_publ_flag
O2 Dy1 O3 120.81(12) yes
O2 Dy1 O6 173.01(12) yes
O2 Dy1 O7 60.25(12) yes
O2 Dy1 O9 76.53(13) yes
O2 Dy1 O10 98.87(13) yes
O2 Dy1 O12 117.44(14) yes
O2 Dy1 O13 71.72(13) yes
O2 Dy1 N1 60.42(12) yes
O2 Dy1 N2 120.33(12) yes
O3 Dy1 O6 59.61(12) yes
O3 Dy1 O7 173.74(12) yes
O3 Dy1 O9 76.90(11) yes
O3 Dy1 O10 104.63(13) yes
O3 Dy1 O12 86.02(12) yes
O3 Dy1 O13 88.87(13) yes
O3 Dy1 N1 60.47(13) yes
O3 Dy1 N2 118.86(14) yes
O6 Dy1 O7 120.21(12) yes
O6 Dy1 O9 97.17(13) yes
O6 Dy1 O10 74.65(13) yes
O6 Dy1 O12 69.35(14) yes
O6 Dy1 O13 115.13(13) yes
O6 Dy1 N1 119.92(12) yes
O6 Dy1 N2 59.76(12) yes
O7 Dy1 O9 109.08(11) yes
O7 Dy1 O10 80.91(13) yes
O7 Dy1 O12 88.17(12) yes
O7 Dy1 O13 85.72(12) yes
O7 Dy1 N1 119.83(13) yes
O7 Dy1 N2 60.45(14) yes
O9 Dy1 O10 52.14(13) yes
O9 Dy1 O12 162.19(12) yes
O9 Dy1 O13 131.45(14) yes
O9 Dy1 N1 65.22(13) yes
O9 Dy1 N2 117.84(13) yes
O10 Dy1 O12 129.92(14) yes
O10 Dy1 O13 166.32(13) yes
O10 Dy1 N1 117.26(14) yes
O10 Dy1 N2 65.84(14) yes
O12 Dy1 O13 51.93(15) yes
O12 Dy1 N1 110.57(13) yes
O12 Dy1 N2 66.30(13) yes
O13 Dy1 N1 67.36(14) yes
O13 Dy1 N2 109.75(15) yes
N1 Dy1 N2 176.86(14) yes
O1 Cu1 O2 95.57(16) yes
O1 Cu1 O7 175.06(17) yes
O1 Cu1 O8 85.18(17) yes
O1 Cu1 O16 88.22(18) yes
O2 Cu1 O7 80.97(15) yes
O2 Cu1 O8 168.46(17) yes
O2 Cu1 O16 96.60(15) yes
O7 Cu1 O8 97.51(16) yes
O7 Cu1 O16 95.65(17) yes
O8 Cu1 O16 94.93(16) yes
O3 Cu2 O4 97.21(17) yes
O3 Cu2 O5 174.41(18) yes
O3 Cu2 O6 81.30(16) yes
O3 Cu2 O15 97.80(19) yes
O4 Cu2 O5 84.45(18) yes
O4 Cu2 O6 172.76(18) yes
O4 Cu2 O15 87.27(17) yes
O5 Cu2 O6 96.38(17) yes
O5 Cu2 O15 87.6(2) yes
O6 Cu2 O15 99.94(16) yes
Cu1 O1 C2 121.8(4) yes
Dy1 O2 Cu1 108.88(16) yes
Dy1 O2 C4 127.8(3) yes
Cu1 O2 C4 119.6(4) yes
Dy1 O3 Cu2 110.60(16) yes
Dy1 O3 C10 129.2(4) yes
Cu2 O3 C10 119.9(4) yes
Cu2 O4 C12 123.7(4) yes
Cu2 O5 C15 124.4(4) yes
Dy1 O6 Cu2 108.48(17) yes
Dy1 O6 C17 127.8(3) yes
Cu2 O6 C17 122.5(4) yes
Dy1 O7 Cu1 109.88(16) yes
Dy1 O7 C23 129.3(4) yes
Cu1 O7 C23 120.4(3) yes
Cu1 O8 C25 124.2(4) yes
Dy1 O9 N3 95.4(3) yes
Dy1 O10 N3 97.0(3) yes
Dy1 O12 N4 96.9(4) yes
Dy1 O13 N4 97.5(4) yes
Cu2 O15 C27 122.6(6) yes
Cu1 O16 C28 128.9(5) yes
Dy1 N1 C5 121.0(3) yes
Dy1 N1 C9 121.2(4) yes
C5 N1 C9 117.7(5) yes
Dy1 N2 C18 121.8(3) yes
Dy1 N2 C22 120.3(4) yes
C18 N2 C22 117.8(5) yes
O9 N3 O10 115.2(5) yes
O9 N3 O11 122.8(5) yes
O10 N3 O11 121.9(5) yes
O12 N4 O13 113.7(5) yes
O12 N4 O14 122.7(6) yes
O13 N4 O14 123.6(6) yes
O17 N5 O18 119.3(6) yes
O17 N5 O19 117.7(6) yes
O18 N5 O19 122.8(6) yes
O1 C2 C1 117.1(5) yes
O1 C2 C3 124.6(6) yes
C1 C2 C3 118.3(5) yes
C2 C3 C4 125.5(5) yes
O2 C4 C3 126.9(4) yes
O2 C4 C5 114.3(5) yes
C3 C4 C5 118.8(5) yes
N1 C5 C4 114.9(5) yes
N1 C5 C6 122.9(5) yes
C4 C5 C6 122.2(5) yes
C5 C6 C7 118.5(6) yes
C6 C7 C8 119.4(5) yes
C7 C8 C9 118.8(5) yes
N1 C9 C8 122.6(6) yes
N1 C9 C10 115.2(5) yes
C8 C9 C10 122.2(5) yes
O3 C10 C9 113.9(4) yes
O3 C10 C11 126.8(6) yes
C9 C10 C11 119.3(5) yes
C10 C11 C12 125.8(6) yes
O4 C12 C11 124.4(5) yes
O4 C12 C13 117.6(6) yes
C11 C12 C13 118.0(6) yes
O5 C15 C14 115.7(5) yes
O5 C15 C16 125.0(6) yes
C14 C15 C16 119.4(6) yes
C15 C16 C17 125.9(6) yes
O6 C17 C16 125.3(5) yes
O6 C17 C18 115.6(5) yes
C16 C17 C18 119.1(5) yes
N2 C18 C17 114.9(5) yes
N2 C18 C19 123.0(5) yes
C17 C18 C19 122.1(5) yes
C18 C19 C20 118.4(6) yes
C19 C20 C21 119.0(5) yes
C20 C21 C22 119.0(5) yes
N2 C22 C21 122.7(5) yes
N2 C22 C23 115.3(5) yes
C21 C22 C23 122.0(5) yes
O7 C23 C22 114.5(4) yes
O7 C23 C24 126.5(6) yes
C22 C23 C24 119.0(5) yes
C23 C24 C25 127.3(6) yes
O8 C25 C24 123.6(5) yes
O8 C25 C26 117.2(5) yes
C24 C25 C26 119.2(5) yes
Cu2 O15 H30 118.668 no
C27 O15 H30 118.745 no
Cu1 O16 H29 115.384 no
C28 O16 H29 115.726 no
C29 O20 H34 107.868 no
C2 C1 H1 109.226 no
C2 C1 H2 109.529 no
C2 C1 H3 109.753 no
H1 C1 H2 109.443 no
H1 C1 H3 109.438 no
H2 C1 H3 109.439 no
C2 C3 H4 117.514 no
C4 C3 H4 117.002 no
C5 C6 H5 120.897 no
C7 C6 H5 120.633 no
C6 C7 H6 120.597 no
C8 C7 H6 119.965 no
C7 C8 H7 121.102 no
C9 C8 H7 120.054 no
C10 C11 H8 117.170 no
C12 C11 H8 117.023 no
C12 C13 H9 109.174 no
C12 C13 H10 110.043 no
C12 C13 H11 109.283 no
H9 C13 H10 109.445 no
H9 C13 H11 109.441 no
H10 C13 H11 109.440 no
C15 C14 H12 109.422 no
C15 C14 H13 110.232 no
C15 C14 H14 108.840 no
H12 C14 H13 109.448 no
H12 C14 H14 109.445 no
H13 C14 H14 109.437 no
C15 C16 H15 116.823 no
C17 C16 H15 117.265 no
C18 C19 H16 120.592 no
C20 C19 H16 121.055 no
C19 C20 H17 120.502 no
C21 C20 H17 120.466 no
C20 C21 H18 120.296 no
C22 C21 H18 120.658 no
C23 C24 H19 116.206 no
C25 C24 H19 116.442 no
C25 C26 H20 109.505 no
C25 C26 H21 109.360 no
C25 C26 H22 109.634 no
H20 C26 H21 109.444 no
H20 C26 H22 109.444 no
H21 C26 H22 109.440 no
O15 C27 H23 109.727 no
O15 C27 H24 109.331 no
O15 C27 H25 109.439 no
H23 C27 H24 109.444 no
H23 C27 H25 109.442 no
H24 C27 H25 109.444 no
O16 C28 H26 110.025 no
O16 C28 H27 109.331 no
O16 C28 H28 109.143 no
H26 C28 H27 109.447 no
H26 C28 H28 109.441 no
H27 C28 H28 109.439 no
O20 C29 H31 109.261 no
O20 C29 H32 109.491 no
O20 C29 H33 109.750 no
H31 C29 H32 109.442 no
H31 C29 H33 109.444 no
H32 C29 H33 109.438 no

loop_
_geom_bond_atom_site_label_1
_geom_bond_atom_site_label_2
_geom_bond_distance
_geom_bond_publ_flag
Dy1 O2 2.515(4) yes
Dy1 O3 2.499(4) yes
Dy1 O6 2.558(4) yes
Dy1 O7 2.489(4) yes
Dy1 O9 2.462(4) yes
Dy1 O10 2.426(4) yes
Dy1 O12 2.433(4) yes
Dy1 O13 2.421(5) yes
Dy1 N1 2.659(5) yes
Dy1 N2 2.685(5) yes
Cu1 O1 1.933(5) yes
Cu1 O2 1.934(3) yes
Cu1 O7 1.934(4) yes
Cu1 O8 1.917(4) yes
Cu1 O16 2.235(5) yes
Cu2 O3 1.933(5) yes
Cu2 O4 1.907(4) yes
Cu2 O5 1.922(5) yes
Cu2 O6 1.927(3) yes
Cu2 O15 2.316(6) yes
O1 C2 1.262(7) yes
O2 C4 1.303(7) yes
O3 C10 1.315(7) yes
O4 C12 1.253(8) yes
O5 C15 1.263(8) yes
O6 C17 1.292(7) yes
O7 C23 1.313(7) yes
O8 C25 1.264(7) yes
O9 N3 1.269(6) yes
O10 N3 1.275(7) yes
O11 N3 1.204(8) yes
O12 N4 1.270(7) yes
O13 N4 1.269(7) yes
O14 N4 1.200(7) yes
O15 C27 1.243(11) yes
O16 C28 1.384(9) yes
O17 N5 1.264(7) yes
O18 N5 1.213(8) yes
O19 N5 1.230(8) yes
O20 C29 1.477(14) yes
N1 C5 1.344(8) yes
N1 C9 1.344(6) yes
N2 C18 1.335(8) yes
N2 C22 1.342(6) yes
C1 C2 1.484(10) yes
C2 C3 1.417(7) yes
C3 C4 1.374(9) yes
C4 C5 1.494(7) yes
C5 C6 1.390(8) yes
C6 C7 1.381(7) yes
C7 C8 1.375(9) yes
C8 C9 1.392(8) yes
C9 C10 1.497(8) yes
C10 C11 1.371(7) yes
C11 C12 1.434(9) yes
C12 C13 1.492(7) yes
C14 C15 1.465(10) yes
C15 C16 1.404(7) yes
C16 C17 1.408(9) yes
C17 C18 1.494(7) yes
C18 C19 1.398(8) yes
C19 C20 1.385(7) yes
C20 C21 1.375(9) yes
C21 C22 1.391(8) yes
C22 C23 1.491(8) yes
C23 C24 1.370(7) yes
C24 C25 1.421(9) yes
C25 C26 1.494(7) yes
O15 H30 0.930 no
O16 H29 0.930 no
O20 H34 0.960 no
C1 H1 0.960 no
C1 H2 0.960 no
C1 H3 0.960 no
C3 H4 0.930 no
C6 H5 0.930 no
C7 H6 0.930 no
C8 H7 0.930 no
C11 H8 0.930 no
C13 H9 0.960 no
C13 H10 0.960 no
C13 H11 0.960 no
C14 H12 0.960 no
C14 H13 0.960 no
C14 H14 0.960 no
C16 H15 0.930 no
C19 H16 0.930 no
C20 H17 0.930 no
C21 H18 0.930 no
C24 H19 0.930 no
C26 H20 0.960 no
C26 H21 0.960 no
C26 H22 0.960 no
C27 H23 0.960 no
C27 H24 0.960 no
C27 H25 0.960 no
C28 H26 0.960 no
C28 H27 0.960 no
C28 H28 0.960 no
C29 H31 0.960 no
C29 H32 0.960 no
C29 H33 0.960 no

loop_
_geom_contact_atom_site_label_1
_geom_contact_atom_site_label_2
_geom_contact_distance
_geom_contact_publ_flag
_geom_contact_site_symmetry_2
Cu1 C3 3.148(6) no .
Cu1 C24 3.157(6) no .
Cu2 C11 3.157(7) no .
Cu2 C16 3.184(6) no .
O1 C4 2.933(6) no .
O2 C2 2.984(7) no .
O3 C12 3.002(6) no .
O3 C27 3.586(12) no .
O4 C10 2.945(7) no .
O5 C17 2.956(6) no .
O6 C15 2.980(8) no .
O6 C27 3.503(12) no .
O7 C25 3.015(6) no .
O7 C28 3.414(9) no .
O8 C23 2.951(7) no .
O9 C5 3.435(7) no .
O9 C9 3.383(6) no .
O9 C10 3.546(6) no .
O9 C27 3.390(12) no .
O10 C17 3.545(7) no .
O10 C18 3.434(7) no .
O10 C22 3.494(7) no .
O11 C27 3.070(11) no .
O12 C17 3.295(7) no .
O12 C18 3.295(7) no .
O13 O16 3.403(6) no .
O13 C4 3.277(7) no .
O13 C5 3.334(7) no .
O13 C28 3.280(9) no .
O14 C28 3.535(8) no .
O15 C12 3.455(7) no .
O16 C2 3.310(8) no .
O16 C3 3.544(8) no .
O16 C4 3.499(7) no .
N1 C7 2.780(7) no .
N2 C20 2.785(8) no .
N3 C27 3.125(12) no .
N4 C28 3.428(9) no .
C3 C6 2.905(7) no .
C5 C8 2.719(7) no .
C6 C9 2.725(9) no .
C8 C11 2.910(9) no .
C16 C19 2.922(7) no .
C18 C21 2.717(7) no .
C19 C22 2.723(9) no .
C21 C24 2.896(9) no .
Cu1 O11 3.155(6) no 2_775
Cu2 O14 3.588(5) no 2_665
O1 C7 3.268(7) no 2_675
O1 C8 3.434(7) no 2_675
O1 C26 3.421(7) no 2_776
O2 C6 3.520(7) no 2_675
O3 O14 2.961(6) no 2_665
O4 C13 3.563(8) no 2_664
O5 C13 3.368(7) no 2_664
O5 C20 3.562(8) no 2_765
O5 C29 3.293(8) no 1_654
O7 O11 2.918(6) no 2_775
O8 O11 3.303(8) no 2_775
O8 C26 3.556(8) no 2_776
O8 C27 3.531(11) no 2_775
O9 C3 3.502(7) no 2_675
O10 O10 3.510(6) no 2_775
O10 O11 2.957(7) no 2_775
O10 N3 3.202(6) no 2_775
O10 C6 3.380(7) no 1_655
O10 C7 3.159(8) no 1_655
O11 Cu1 3.155(6) no 2_775
O11 O7 2.918(6) no 2_775
O11 O8 3.303(8) no 2_775
O11 O10 2.957(7) no 2_775
O11 N3 3.399(7) no 2_775
O11 C23 3.058(8) no 2_775
O11 C24 3.323(8) no 2_775
O11 C25 3.458(8) no 2_775
O12 O14 3.313(5) no 2_665
O12 C16 3.576(8) no 2_765
O12 C19 3.283(7) no 2_765
O13 O14 3.326(6) no 2_665
O13 C19 3.531(7) no 1_455
O13 C20 3.137(8) no 1_455
O14 Cu2 3.588(5) no 2_665
O14 O3 2.961(6) no 2_665
O14 O12 3.313(5) no 2_665
O14 O13 3.326(6) no 2_665
O14 O14 3.171(6) no 2_665
O14 N4 3.025(6) no 2_665
O14 C10 3.046(7) no 2_665
O14 C11 3.406(8) no 2_665
O15 O18 2.690(8) no 1_554
O15 O20 3.530(16) no 1_654
O15 C29 2.979(9) no 1_654
O16 O17 2.770(8) no .
O16 O18 3.174(8) no .
O16 N5 3.352(8) no .
O17 O16 2.770(8) no .
O17 C1 3.419(9) no .
O17 C2 3.351(8) no .
O17 C21 3.300(6) no 1_455
O17 C24 3.500(8) no 1_455
O17 C28 3.472(10) no .
O18 O15 2.690(8) no 1_556
O18 O16 3.174(8) no .
O18 C27 3.063(10) no 1_556
O18 C28 3.149(11) no .
O19 O20 3.303(16) no .
O19 C1 3.463(8) no 2_676
O19 C11 3.554(8) no 1_556
O19 C12 3.573(8) no 1_556
O19 C13 3.335(8) no 1_556
O20 O15 3.530(16) no 1_456
O20 O19 3.303(16) no .
O20 C27 3.482(19) no 1_456
N3 O10 3.202(6) no 2_775
N3 O11 3.399(7) no 2_775
N3 N3 3.383(6) no 2_775
N4 O14 3.025(6) no 2_665
N4 N4 3.336(6) no 2_665
N5 O16 3.352(8) no .
C1 O17 3.419(9) no .
C1 O19 3.463(8) no 2_676
C2 O17 3.351(8) no .
C2 C7 3.447(8) no 2_675
C2 C8 3.426(8) no 2_675
C3 O9 3.502(7) no 2_675
C3 C6 3.572(8) no 2_675
C4 C6 3.380(8) no 2_675
C6 O2 3.520(7) no 2_675
C6 O10 3.380(7) no 1_455
C6 C3 3.572(8) no 2_675
C6 C4 3.380(8) no 2_675
C7 O1 3.268(7) no 2_675
C7 O10 3.159(8) no 1_455
C7 C2 3.447(8) no 2_675
C7 C17 3.569(7) no 1_455
C7 C18 3.497(8) no 1_455
C8 O1 3.434(7) no 2_675
C8 C2 3.426(8) no 2_675
C8 C16 3.567(8) no 1_455
C8 C29 3.442(8) no 1_554
C10 O14 3.046(7) no 2_665
C11 O14 3.406(8) no 2_665
C11 O19 3.554(8) no 1_554
C12 O19 3.573(8) no 1_554
C13 O4 3.563(8) no 2_664
C13 O5 3.368(7) no 2_664
C13 O19 3.335(8) no 1_554
C14 C29 3.317(10) no 1_654
C15 C20 3.594(9) no 2_765
C15 C21 3.468(8) no 2_765
C15 C29 3.186(9) no 1_654
C16 O12 3.576(8) no 2_765
C16 C8 3.567(8) no 1_655
C17 C7 3.569(7) no 1_655
C18 C7 3.497(8) no 1_655
C19 O12 3.283(7) no 2_765
C19 O13 3.531(7) no 1_655
C20 O5 3.562(8) no 2_765
C20 O13 3.137(8) no 1_655
C20 C15 3.594(9) no 2_765
C21 O17 3.300(6) no 1_655
C21 C15 3.468(8) no 2_765
C23 O11 3.058(8) no 2_775
C24 O11 3.323(8) no 2_775
C24 O17 3.500(8) no 1_655
C25 O11 3.458(8) no 2_775
C26 O1 3.421(7) no 2_776
C26 O8 3.556(8) no 2_776
C27 O8 3.531(11) no 2_775
C27 O18 3.063(10) no 1_554
C27 O20 3.482(19) no 1_654
C27 C29 3.309(14) no 1_654
C28 O17 3.472(10) no .
C28 O18 3.149(11) no .
C29 O5 3.293(8) no 1_456
C29 O15 2.979(9) no 1_456
C29 C8 3.442(8) no 1_556
C29 C14 3.317(10) no 1_456
C29 C15 3.186(9) no 1_456
C29 C27 3.309(14) no 1_456
Cu1 H26 3.4546 no .
Cu1 H28 3.4551 no .
Cu2 H23 3.2817 no .
Cu2 H25 3.2823 no .
O1 H1 2.5920 no .
O1 H2 3.1268 no .
O1 H3 2.5945 no .
O1 H4 3.1685 no .
O1 H29 2.8006 no .
O2 H4 3.1837 no .
O2 H29 3.5256 no .
O3 H8 3.1952 no .
O3 H25 3.1525 no .
O4 H8 3.1693 no .
O4 H9 2.6002 no .
O4 H10 3.1338 no .
O4 H11 2.5972 no .
O4 H30 2.9611 no .
O5 H12 2.5479 no .
O5 H13 3.1069 no .
O5 H14 2.5487 no .
O5 H15 3.1561 no .
O5 H30 3.1103 no .
O6 H15 3.1931 no .
O6 H23 3.1148 no .
O6 H25 3.5664 no .
O7 H19 3.1824 no .
O7 H26 3.3605 no .
O7 H28 3.1872 no .
O8 H19 3.1585 no .
O8 H20 2.6105 no .
O8 H21 3.1353 no .
O8 H22 2.6016 no .
O8 H29 3.5116 no .
O9 H23 3.4071 no .
O9 H25 2.5743 no .
O10 H23 3.0551 no .
O10 H25 3.2901 no .
O11 H23 2.7946 no .
O11 H24 3.3447 no .
O11 H25 2.6152 no .
O12 H28 3.2039 no .
O13 H28 2.4616 no .
O14 H28 2.6262 no .
N1 H5 3.2339 no .
N1 H7 3.2274 no .
N2 H16 3.2305 no .
N2 H18 3.2295 no .
N3 H23 2.8318 no .
N3 H25 2.5554 no .
N4 H28 2.4735 no .
C1 H4 2.5978 no .
C2 H29 2.9529 no .
C3 H1 3.0942 no .
C3 H2 2.5010 no .
C3 H3 3.1150 no .
C3 H5 2.6170 no .
C3 H29 3.2933 no .
C4 H5 2.7036 no .
C4 H29 3.5849 no .
C5 H4 2.5676 no .
C5 H6 3.2287 no .
C6 H4 2.5429 no .
C6 H7 3.2272 no .
C8 H5 3.2237 no .
C8 H8 2.5253 no .
C9 H6 3.2257 no .
C9 H8 2.5742 no .
C10 H7 2.6950 no .
C10 H25 3.5485 no .
C11 H7 2.6046 no .
C11 H9 3.1203 no .
C11 H10 2.5216 no .
C11 H11 3.1214 no .
C12 H30 3.4451 no .
C13 H8 2.6041 no .
C14 H15 2.5815 no .
C16 H12 3.0956 no .
C16 H13 2.5067 no .
C16 H14 3.0783 no .
C16 H16 2.6153 no .
C17 H16 2.7054 no .
C18 H15 2.6060 no .
C18 H17 3.2375 no .
C19 H15 2.5448 no .
C19 H18 3.2232 no .
C21 H16 3.2265 no .
C21 H19 2.4940 no .
C22 H17 3.2298 no .
C22 H19 2.5492 no .
C23 H18 2.6971 no .
C23 H26 3.4537 no .
C24 H18 2.6035 no .
C24 H20 3.1330 no .
C24 H21 2.5272 no .
C24 H22 3.1175 no .
C24 H26 3.5333 no .
C26 H19 2.6063 no .
H1 H4 3.2517 no .
H2 H4 2.2520 no .
H3 H4 3.2428 no .
H3 H29 3.4440 no .
H4 H5 2.0263 no .
H5 H6 2.3278 no .
H6 H7 2.3199 no .
H7 H8 1.9648 no .
H8 H9 3.2550 no .
H8 H10 2.2626 no .
H8 H11 3.2515 no .
H12 H15 3.2512 no .
H13 H15 2.2538 no .
H14 H15 3.2100 no .
H15 H16 1.9828 no .
H16 H17 2.3373 no .
H17 H18 2.3161 no .
H18 H19 1.9480 no .
H19 H20 3.2617 no .
H19 H21 2.2663 no .
H19 H22 3.2489 no .
H23 H30 2.5047 no .
H24 H30 2.0102 no .
H25 H30 2.5026 no .
H26 H29 2.5968 no .
H27 H29 2.1063 no .
H28 H29 2.5898 no .
H31 H34 2.7646 no .
H32 H34 2.3427 no .
H33 H34 2.2282 no .
Cu1 H6 3.5016 no 2_675
Cu2 H33 3.3699 no 1_654
O1 H6 3.1696 no 2_675
O1 H7 3.4585 no 2_675
O1 H20 2.7231 no 2_776
O1 H21 3.4312 no 2_776
O1 H34 3.0628 no 2_676
O2 H5 3.2294 no 2_675
O4 H11 2.6999 no 2_664
O4 H27 2.9553 no 2_665
O4 H28 3.5871 no 2_665
O5 H9 3.5005 no 2_664
O5 H10 3.3455 no 2_664
O5 H11 2.7570 no 2_664
O5 H17 3.5013 no 2_765
O5 H18 3.5779 no 2_765
O5 H31 3.2881 no 1_654
O5 H32 3.3936 no 1_654
O5 H33 2.6978 no 1_654
O6 H6 3.5921 no 1_655
O8 H20 2.6897 no 2_776
O8 H23 3.5023 no 2_775
O8 H24 2.8749 no 2_775
O8 H34 3.2121 no 2_676
O9 H2 2.9312 no 2_675
O9 H4 2.8407 no 2_675
O9 H5 2.7639 no 2_675
O10 H5 2.9796 no 1_655
O10 H6 2.5409 no 1_655
O11 H2 3.4492 no 2_675
O11 H4 3.5258 no 2_675
O11 H5 3.4492 no 2_675
O11 H6 2.9011 no 1_655
O12 H13 3.4712 no 2_765
O12 H15 2.7612 no 2_765
O12 H16 2.4947 no 2_765
O13 H16 3.2432 no 1_455
O13 H17 2.4553 no 1_455
O14 H13 3.4793 no 2_765
O14 H15 3.2637 no 2_765
O14 H16 3.0659 no 2_765
O14 H17 3.0756 no 1_455
O15 H9 3.3359 no 2_664
O15 H31 3.5370 no 1_654
O15 H32 3.4354 no 1_654
O15 H33 2.0469 no 1_654
O15 H34 3.2744 no 1_654
O16 H17 3.5138 no 1_455
O16 H22 3.5102 no 2_776
O17 H3 2.8511 no .
O17 H3 3.4834 no 2_676
O17 H18 2.4102 no 1_455
O17 H19 2.5878 no 1_455
O17 H21 3.0297 no 1_455
O17 H21 3.4805 no 2_776
O17 H22 3.0921 no 2_776
O17 H27 3.1103 no .
O17 H29 1.8514 no .
O18 H1 3.5650 no 2_676
O18 H9 3.3102 no 2_665
O18 H11 3.3752 no 1_556
O18 H22 2.8215 no 2_776
O18 H24 2.7267 no 1_556
O18 H25 3.2490 no 1_556
O18 H26 3.4338 no .
O18 H27 2.4822 no .
O18 H29 2.6139 no .
O18 H30 2.1108 no 1_556
O19 H1 2.9142 no 2_676
O19 H3 3.1438 no 2_676
O19 H8 3.3022 no 1_556
O19 H10 3.0607 no 1_556
O19 H11 2.9952 no 1_556
O19 H14 3.1391 no 2_665
O19 H18 3.0903 no 1_455
O19 H19 2.8846 no 1_455
O19 H21 3.0196 no 1_455
O20 H7 2.9769 no 1_556
O20 H8 3.2079 no 1_556
O20 H10 3.5778 no 1_556
O20 H12 3.5465 no 2_665
O20 H14 3.4378 no 2_665
O20 H20 3.0656 no 1_455
O20 H21 3.5624 no 1_455
O20 H23 3.3477 no 1_456
O20 H24 3.0592 no 1_456
O20 H26 3.0804 no 1_455
O20 H30 3.2245 no 1_456
N1 H16 3.5971 no 1_455
N3 H2 3.5568 no 2_675
N3 H4 3.5476 no 2_675
N3 H5 3.2199 no 2_675
N3 H6 3.0051 no 1_655
N4 H13 3.5636 no 2_765
N4 H15 3.3503 no 2_765
N4 H16 3.1377 no 2_765
N4 H17 3.1314 no 1_455
N5 H1 3.3016 no 2_676
N5 H3 3.1720 no 2_676
N5 H11 3.4553 no 1_556
N5 H18 3.0079 no 1_455
N5 H19 3.1641 no 1_455
N5 H21 3.3115 no 1_455
N5 H22 3.1829 no 2_776
N5 H27 2.9826 no .
N5 H29 2.5582 no .
N5 H30 3.2842 no 1_556
C1 H21 3.2303 no 2_776
C1 H25 3.3062 no 2_675
C2 H20 3.5352 no 2_776
C4 H5 3.3069 no 2_675
C7 H23 3.0663 no 1_455
C7 H32 3.5159 no 1_554
C8 H1 3.0021 no 2_675
C8 H15 3.4398 no 1_455
C8 H23 3.4789 no 1_455
C8 H32 2.5995 no 1_554
C8 H34 3.5613 no 1_554
C9 H1 3.0616 no 2_675
C9 H16 3.4949 no 1_455
C9 H32 3.4953 no 1_554
C10 H1 3.1345 no 2_675
C11 H1 3.1638 no 2_675
C11 H13 3.5381 no 1_455
C11 H32 2.8395 no 1_554
C12 H11 3.4885 no 2_664
C12 H27 3.1459 no 2_665
C13 H11 3.5328 no 2_664
C13 H12 3.4902 no 1_455
C13 H12 3.3370 no 2_664
C13 H26 3.5763 no 2_665
C13 H27 3.1145 no 2_665
C13 H30 3.2036 no 2_664
C13 H31 3.5027 no 1_554
C13 H31 3.0369 no 2_565
C13 H33 3.3242 no 2_565
C14 H10 3.5941 no 1_655
C14 H10 3.3343 no 2_664
C14 H18 3.5764 no 2_765
C14 H26 3.1598 no 2_765
C14 H31 2.9314 no 1_654
C14 H31 3.4060 no 2_665
C14 H32 3.0978 no 1_654
C14 H33 3.3837 no 1_654
C15 H31 3.1798 no 1_654
C15 H32 2.9497 no 1_654
C15 H33 2.8946 no 1_654
C16 H7 3.3644 no 1_655
C16 H32 3.2388 no 1_654
C16 H33 3.5327 no 1_654
C17 H6 3.4826 no 1_655
C21 H4 3.3464 no 1_655
C21 H14 2.9808 no 2_765
C22 H4 3.5916 no 1_655
C22 H14 3.1232 no 2_765
C23 H14 3.2023 no 2_765
C24 H2 3.5871 no 1_655
C24 H14 3.2209 no 2_765
C25 H20 3.5470 no 2_776
C25 H24 3.0941 no 2_775
C26 H3 3.1107 no 2_776
C26 H24 3.0572 no 2_775
C26 H34 3.3350 no 1_655
C27 H2 3.3950 no 2_675
C27 H6 3.1991 no 1_655
C27 H22 3.1571 no 2_775
C27 H33 2.5536 no 1_654
C27 H34 2.9052 no 1_654
C28 H9 2.9379 no 2_665
C28 H13 3.1278 no 2_765
C28 H17 3.4748 no 1_455
C29 H7 2.5244 no 1_556
C29 H8 2.7009 no 1_556
C29 H9 3.0853 no 2_565
C29 H10 3.1132 no 1_556
C29 H10 3.3821 no 2_565
C29 H12 2.6833 no 1_456
C29 H12 3.4518 no 2_665
C29 H23 3.0802 no 1_456
C29 H24 3.2876 no 1_456
C29 H30 2.7833 no 1_456
H1 O18 3.5650 no 2_676
H1 O19 2.9142 no 2_676
H1 N5 3.3016 no 2_676
H1 C8 3.0021 no 2_675
H1 C9 3.0616 no 2_675
H1 C10 3.1345 no 2_675
H1 C11 3.1638 no 2_675
H1 H7 2.9185 no 2_675
H1 H8 2.9823 no 2_675
H1 H21 3.3669 no 2_776
H1 H25 3.2607 no 2_675
H1 H34 3.5242 no 2_676
H2 O9 2.9312 no 2_675
H2 O11 3.4492 no 2_675
H2 N3 3.5568 no 2_675
H2 C24 3.5871 no 1_455
H2 C27 3.3950 no 2_675
H2 H19 3.3853 no 1_455
H2 H21 3.4803 no 1_455
H2 H22 3.4101 no 1_455
H2 H24 3.4589 no 2_675
H2 H25 2.5605 no 2_675
H3 O17 2.8511 no .
H3 O17 3.4834 no 2_676
H3 O19 3.1438 no 2_676
H3 N5 3.1720 no 2_676
H3 C26 3.1107 no 2_776
H3 H20 3.1076 no 2_776
H3 H21 3.0987 no 1_455
H3 H21 2.4335 no 2_776
H3 H22 3.3930 no 1_455
H3 H22 3.3574 no 2_776
H4 O9 2.8407 no 2_675
H4 O11 3.5258 no 2_675
H4 N3 3.5476 no 2_675
H4 C21 3.3464 no 1_455
H4 C22 3.5916 no 1_455
H4 H18 3.3665 no 1_455
H5 O2 3.2294 no 2_675
H5 O9 2.7639 no 2_675
H5 O10 2.9796 no 1_455
H5 O11 3.4492 no 2_675
H5 N3 3.2199 no 2_675
H5 C4 3.3069 no 2_675
H6 Cu1 3.5016 no 2_675
H6 O1 3.1696 no 2_675
H6 O6 3.5921 no 1_455
H6 O10 2.5409 no 1_455
H6 O11 2.9011 no 1_455
H6 N3 3.0051 no 1_455
H6 C17 3.4826 no 1_455
H6 C27 3.1991 no 1_455
H6 H23 2.2605 no 1_455
H6 H24 3.5789 no 1_455
H6 H25 3.5382 no 1_455
H6 H32 3.4985 no 1_554
H6 H34 3.5819 no 1_554
H7 O1 3.4585 no 2_675
H7 O20 2.9769 no 1_554
H7 C16 3.3644 no 1_455
H7 C29 2.5244 no 1_554
H7 H1 2.9185 no 2_675
H7 H15 3.3535 no 1_455
H7 H23 3.1219 no 1_455
H7 H31 3.2452 no 1_554
H7 H32 1.6876 no 1_554
H7 H33 2.8822 no 1_554
H7 H34 2.8352 no 1_554
H8 O19 3.3022 no 1_554
H8 O20 3.2079 no 1_554
H8 C29 2.7009 no 1_554
H8 H1 2.9823 no 2_675
H8 H12 3.3229 no 1_455
H8 H13 3.3113 no 1_455
H8 H31 2.8696 no 1_554
H8 H32 1.9311 no 1_554
H8 H33 3.4845 no 1_554
H9 O5 3.5005 no 2_664
H9 O15 3.3359 no 2_664
H9 O18 3.3102 no 2_665
H9 C28 2.9379 no 2_665
H9 C29 3.0853 no 2_565
H9 H11 3.5752 no 2_664
H9 H12 3.3390 no 1_455
H9 H12 3.5542 no 2_664
H9 H13 3.4376 no 1_455
H9 H26 2.7514 no 2_665
H9 H27 2.3554 no 2_665
H9 H28 3.3212 no 2_665
H9 H30 2.5159 no 2_664
H9 H31 2.6637 no 2_565
H9 H33 2.7645 no 2_565
H10 O5 3.3455 no 2_664
H10 O19 3.0607 no 1_554
H10 O20 3.5778 no 1_554
H10 C14 3.5941 no 1_455
H10 C14 3.3343 no 2_664
H10 C29 3.1132 no 1_554
H10 C29 3.3821 no 2_565
H10 H12 2.8833 no 1_455
H10 H12 2.6387 no 2_664
H10 H13 3.4329 no 1_455
H10 H14 3.3227 no 2_664
H10 H31 2.5651 no 1_554
H10 H31 2.6213 no 2_565
H10 H32 2.9610 no 1_554
H10 H33 3.3114 no 2_565
H11 O4 2.6999 no 2_664
H11 O5 2.7570 no 2_664
H11 O18 3.3752 no 1_554
H11 O19 2.9952 no 1_554
H11 N5 3.4553 no 1_554
H11 C12 3.4885 no 2_664
H11 C13 3.5328 no 2_664
H11 H9 3.5752 no 2_664
H11 H11 3.0344 no 2_664
H11 H12 3.3598 no 2_664
H11 H30 3.0570 no 2_664
H11 H31 3.4146 no 2_565
H11 H33 3.3827 no 2_565
H12 O20 3.5465 no 2_665
H12 C13 3.4902 no 1_655
H12 C13 3.3370 no 2_664
H12 C29 2.6833 no 1_654
H12 C29 3.4518 no 2_665
H12 H8 3.3229 no 1_655
H12 H9 3.3390 no 1_655
H12 H9 3.5542 no 2_664
H12 H10 2.8833 no 1_655
H12 H10 2.6387 no 2_664
H12 H11 3.3598 no 2_664
H12 H26 3.3431 no 2_765
H12 H31 2.1110 no 1_654
H12 H31 2.6417 no 2_665
H12 H32 2.6431 no 1_654
H12 H33 2.8939 no 1_654
H13 O12 3.4712 no 2_765
H13 O14 3.4793 no 2_765
H13 N4 3.5636 no 2_765
H13 C11 3.5381 no 1_655
H13 C28 3.1278 no 2_765
H13 H8 3.3113 no 1_655
H13 H9 3.4376 no 1_655
H13 H10 3.4329 no 1_655
H13 H26 2.6303 no 2_765
H13 H27 3.5632 no 2_765
H13 H28 2.8006 no 2_765
H13 H31 3.3765 no 1_654
H13 H32 3.2498 no 1_654
H14 O19 3.1391 no 2_665
H14 O20 3.4378 no 2_665
H14 C21 2.9808 no 2_765
H14 C22 3.1232 no 2_765
H14 C23 3.2023 no 2_765
H14 C24 3.2209 no 2_765
H14 H10 3.3227 no 2_664
H14 H18 2.7951 no 2_765
H14 H19 2.9977 no 2_765
H14 H26 3.0228 no 2_765
H14 H31 3.4447 no 2_665
H15 O12 2.7612 no 2_765
H15 O14 3.2637 no 2_765
H15 N4 3.3503 no 2_765
H15 C8 3.4398 no 1_655
H15 H7 3.3535 no 1_655
H15 H32 3.4408 no 1_654
H16 O12 2.4947 no 2_765
H16 O13 3.2432 no 1_655
H16 O14 3.0659 no 2_765
H16 N1 3.5971 no 1_655
H16 N4 3.1377 no 2_765
H16 C9 3.4949 no 1_655
H17 O5 3.5013 no 2_765
H17 O13 2.4553 no 1_655
H17 O14 3.0756 no 1_655
H17 O16 3.5138 no 1_655
H17 N4 3.1314 no 1_655
H17 C28 3.4748 no 1_655
H17 H27 3.3630 no 1_655
H17 H28 3.0503 no 1_655
H17 H29 3.4624 no 1_655
H18 O5 3.5779 no 2_765
H18 O17 2.4102 no 1_655
H18 O19 3.0903 no 1_655
H18 N5 3.0079 no 1_655
H18 C14 3.5764 no 2_765
H18 H4 3.3665 no 1_655
H18 H14 2.7951 no 2_765
H18 H29 3.1796 no 1_655
H19 O17 2.5878 no 1_655
H19 O19 2.8846 no 1_655
H19 N5 3.1641 no 1_655
H19 H2 3.3853 no 1_655
H19 H14 2.9977 no 2_765
H20 O1 2.7231 no 2_776
H20 O8 2.6897 no 2_776
H20 O20 3.0656 no 1_655
H20 C2 3.5352 no 2_776
H20 C25 3.5470 no 2_776
H20 H3 3.1076 no 2_776
H20 H20 3.2142 no 2_776
H20 H29 3.4197 no 2_776
H20 H34 2.5951 no 1_655
H21 O1 3.4312 no 2_776
H21 O17 3.0297 no 1_655
H21 O17 3.4805 no 2_776
H21 O19 3.0196 no 1_655
H21 O20 3.5624 no 1_655
H21 N5 3.3115 no 1_655
H21 C1 3.2303 no 2_776
H21 H1 3.3669 no 2_776
H21 H2 3.4803 no 1_655
H21 H3 3.0987 no 1_655
H21 H3 2.4335 no 2_776
H21 H34 3.4456 no 1_655
H22 O16 3.5102 no 2_776
H22 O17 3.0921 no 2_776
H22 O18 2.8215 no 2_776
H22 N5 3.1829 no 2_776
H22 C27 3.1571 no 2_775
H22 H2 3.4101 no 1_655
H22 H3 3.3930 no 1_655
H22 H3 3.3574 no 2_776
H22 H24 2.3069 no 2_775
H22 H25 3.2502 no 2_775
H22 H29 3.0620 no 2_776
H23 O8 3.5023 no 2_775
H23 O20 3.3477 no 1_654
H23 C7 3.0663 no 1_655
H23 C8 3.4789 no 1_655
H23 C29 3.0802 no 1_654
H23 H6 2.2605 no 1_655
H23 H7 3.1219 no 1_655
H23 H32 3.1368 no 1_654
H23 H33 2.4646 no 1_654
H23 H34 2.7223 no 1_654
H24 O8 2.8749 no 2_775
H24 O18 2.7267 no 1_554
H24 O20 3.0592 no 1_654
H24 C25 3.0941 no 2_775
H24 C26 3.0572 no 2_775
H24 C29 3.2876 no 1_654
H24 H2 3.4589 no 2_675
H24 H6 3.5789 no 1_655
H24 H22 2.3069 no 2_775
H24 H33 2.6868 no 1_654
H24 H34 2.4059 no 1_654
H25 O18 3.2490 no 1_554
H25 C1 3.3062 no 2_675
H25 H1 3.2607 no 2_675
H25 H2 2.5605 no 2_675
H25 H6 3.5382 no 1_655
H25 H22 3.2502 no 2_775
H25 H33 3.4697 no 1_654
H26 O18 3.4338 no .
H26 O20 3.0804 no 1_655
H26 C13 3.5763 no 2_665
H26 C14 3.1598 no 2_765
H26 H9 2.7514 no 2_665
H26 H12 3.3431 no 2_765
H26 H13 2.6303 no 2_765
H26 H14 3.0228 no 2_765
H26 H31 3.5791 no 1_655
H26 H34 3.5450 no 1_655
H27 O4 2.9553 no 2_665
H27 O17 3.1103 no .
H27 O18 2.4822 no .
H27 N5 2.9826 no .
H27 C12 3.1459 no 2_665
H27 C13 3.1145 no 2_665
H27 H9 2.3554 no 2_665
H27 H13 3.5632 no 2_765
H27 H17 3.3630 no 1_455
H27 H30 3.2496 no 1_556
H28 O4 3.5871 no 2_665
H28 H9 3.3212 no 2_665
H28 H13 2.8006 no 2_765
H28 H17 3.0503 no 1_455
H29 O17 1.8514 no .
H29 O18 2.6139 no .
H29 N5 2.5582 no .
H29 H17 3.4624 no 1_455
H29 H18 3.1796 no 1_455
H29 H20 3.4197 no 2_776
H29 H22 3.0620 no 2_776
H30 O18 2.1108 no 1_554
H30 O20 3.2245 no 1_654
H30 N5 3.2842 no 1_554
H30 C13 3.2036 no 2_664
H30 C29 2.7833 no 1_654
H30 H9 2.5159 no 2_664
H30 H11 3.0570 no 2_664
H30 H27 3.2496 no 1_554
H30 H31 3.1707 no 1_654
H30 H32 3.4636 no 1_654
H30 H33 1.9156 no 1_654
H30 H34 3.1472 no 1_654
H31 O5 3.2881 no 1_456
H31 O15 3.5370 no 1_456
H31 C13 3.5027 no 1_556
H31 C13 3.0369 no 2_565
H31 C14 2.9314 no 1_456
H31 C14 3.4060 no 2_665
H31 C15 3.1798 no 1_456
H31 H7 3.2452 no 1_556
H31 H8 2.8696 no 1_556
H31 H9 2.6637 no 2_565
H31 H10 2.5651 no 1_556
H31 H10 2.6213 no 2_565
H31 H11 3.4146 no 2_565
H31 H12 2.1110 no 1_456
H31 H12 2.6417 no 2_665
H31 H13 3.3765 no 1_456
H31 H14 3.4447 no 2_665
H31 H26 3.5791 no 1_455
H31 H30 3.1707 no 1_456
H31 H31 3.0999 no 2_566
H32 O5 3.3936 no 1_456
H32 O15 3.4354 no 1_456
H32 C7 3.5159 no 1_556
H32 C8 2.5995 no 1_556
H32 C9 3.4953 no 1_556
H32 C11 2.8395 no 1_556
H32 C14 3.0978 no 1_456
H32 C15 2.9497 no 1_456
H32 C16 3.2388 no 1_456
H32 H6 3.4985 no 1_556
H32 H7 1.6876 no 1_556
H32 H8 1.9311 no 1_556
H32 H10 2.9610 no 1_556
H32 H12 2.6431 no 1_456
H32 H13 3.2498 no 1_456
H32 H15 3.4408 no 1_456
H32 H23 3.1368 no 1_456
H32 H30 3.4636 no 1_456
H33 Cu2 3.3699 no 1_456
H33 O5 2.6978 no 1_456
H33 O15 2.0469 no 1_456
H33 C13 3.3242 no 2_565
H33 C14 3.3837 no 1_456
H33 C15 2.8946 no 1_456
H33 C16 3.5327 no 1_456
H33 C27 2.5536 no 1_456
H33 H7 2.8822 no 1_556
H33 H8 3.4845 no 1_556
H33 H9 2.7645 no 2_565
H33 H10 3.3114 no 2_565
H33 H11 3.3827 no 2_565
H33 H12 2.8939 no 1_456
H33 H23 2.4646 no 1_456
H33 H24 2.6868 no 1_456
H33 H25 3.4697 no 1_456
H33 H30 1.9156 no 1_456
H34 O1 3.0628 no 2_676
H34 O8 3.2121 no 2_676
H34 O15 3.2744 no 1_456
H34 C8 3.5613 no 1_556
H34 C26 3.3350 no 1_455
H34 C27 2.9052 no 1_456
H34 H1 3.5242 no 2_676
H34 H6 3.5819 no 1_556
H34 H7 2.8352 no 1_556
H34 H20 2.5951 no 1_455
H34 H21 3.4456 no 1_455
H34 H23 2.7223 no 1_456
H34 H24 2.4059 no 1_456
H34 H26 3.5450 no 1_455
H34 H30 3.1472 no 1_456

loop_
_geom_hbond_atom_site_label_D
_geom_hbond_atom_site_label_H
_geom_hbond_atom_site_label_A
_geom_hbond_site_symmetry_A
_geom_hbond_distance_DA
_geom_hbond_distance_DH
_geom_hbond_distance_HA
_geom_hbond_angle_DHA
_geom_hbond_publ_flag
O15 H30 O18 1_554 2.690(8) 0.930 2.111 119.2 no
O16 H29 O17 . 2.770(8) 0.930 1.851 169.2 no

loop_
_geom_torsion_atom_site_label_1
_geom_torsion_atom_site_label_2
_geom_torsion_atom_site_label_3
_geom_torsion_atom_site_label_4
_geom_torsion
_geom_torsion_publ_flag
O2 Dy1 O3 Cu2 172.20(14) no
O2 Dy1 O3 C10 -1.7(4) no
O3 Dy1 O2 Cu1 171.66(14) no
O3 Dy1 O2 C4 13.9(4) no
O2 Dy1 O7 Cu1 1.21(14) no
O2 Dy1 O7 C23 -171.0(4) no
O7 Dy1 O2 Cu1 -1.20(14) no
O7 Dy1 O2 C4 -158.9(4) no
O2 Dy1 O9 N3 115.83(18) no
O9 Dy1 O2 Cu1 -122.81(17) no
O9 Dy1 O2 C4 79.5(3) no
O2 Dy1 O10 N3 -68.2(3) no
O10 Dy1 O2 Cu1 -75.34(17) no
O10 Dy1 O2 C4 127.0(3) no
O2 Dy1 O12 N4 31.5(2) no
O12 Dy1 O2 Cu1 69.03(18) no
O12 Dy1 O2 C4 -88.7(3) no
O2 Dy1 O13 N4 -151.4(3) no
O13 Dy1 O2 Cu1 94.44(18) no
O13 Dy1 O2 C4 -63.3(3) no
O2 Dy1 N1 C5 -3.0(3) no
O2 Dy1 N1 C9 175.1(4) no
N1 Dy1 O2 Cu1 168.3(3) no
N1 Dy1 O2 C4 10.6(3) no
O2 Dy1 N2 C18 -174.7(3) no
O2 Dy1 N2 C22 7.8(4) no
N2 Dy1 O2 Cu1 -8.2(3) no
N2 Dy1 O2 C4 -165.9(3) no
O3 Dy1 O6 Cu2 -0.30(14) no
O3 Dy1 O6 C17 -167.9(4) no
O6 Dy1 O3 Cu2 0.30(14) no
O6 Dy1 O3 C10 -173.6(4) no
O3 Dy1 O9 N3 -117.6(2) no
O9 Dy1 O3 Cu2 106.86(19) no
O9 Dy1 O3 C10 -67.1(3) no
O3 Dy1 O10 N3 57.0(3) no
O10 Dy1 O3 Cu2 62.3(2) no
O10 Dy1 O3 C10 -111.7(3) no
O3 Dy1 O12 N4 -91.38(19) no
O12 Dy1 O3 Cu2 -68.04(18) no
O12 Dy1 O3 C10 118.1(3) no
O3 Dy1 O13 N4 85.5(2) no
O13 Dy1 O3 Cu2 -119.95(19) no
O13 Dy1 O3 C10 66.1(3) no
O3 Dy1 N1 C5 -179.6(4) no
O3 Dy1 N1 C9 -1.6(3) no
N1 Dy1 O3 Cu2 175.6(3) no
N1 Dy1 O3 C10 1.7(3) no
O3 Dy1 N2 C18 5.4(4) no
O3 Dy1 N2 C22 -172.0(3) no
N2 Dy1 O3 Cu2 -7.9(3) no
N2 Dy1 O3 C10 178.2(3) no
O6 Dy1 O7 Cu1 173.16(14) no
O6 Dy1 O7 C23 1.0(4) no
O7 Dy1 O6 Cu2 172.45(14) no
O7 Dy1 O6 C17 4.8(4) no
O6 Dy1 O9 N3 -61.11(18) no
O9 Dy1 O6 Cu2 -70.52(17) no
O9 Dy1 O6 C17 121.9(3) no
O6 Dy1 O10 N3 109.1(3) no
O10 Dy1 O6 Cu2 -117.99(19) no
O10 Dy1 O6 C17 74.4(3) no
O6 Dy1 O12 N4 -150.3(2) no
O12 Dy1 O6 Cu2 97.46(17) no
O12 Dy1 O6 C17 -70.2(3) no
O6 Dy1 O13 N4 30.1(3) no
O13 Dy1 O6 Cu2 72.22(19) no
O13 Dy1 O6 C17 -95.4(3) no
O6 Dy1 N1 C5 -174.9(3) no
O6 Dy1 N1 C9 3.1(4) no
N1 Dy1 O6 Cu2 -5.0(3) no
N1 Dy1 O6 C17 -172.7(3) no
O6 Dy1 N2 C18 -2.8(3) no
O6 Dy1 N2 C22 179.7(4) no
N2 Dy1 O6 Cu2 171.4(3) no
N2 Dy1 O6 C17 3.7(3) no
O7 Dy1 O9 N3 64.3(2) no
O9 Dy1 O7 Cu1 62.42(19) no
O9 Dy1 O7 C23 -109.7(3) no
O7 Dy1 O10 N3 -126.0(3) no
O10 Dy1 O7 Cu1 106.94(18) no
O10 Dy1 O7 C23 -65.2(3) no
O7 Dy1 O12 N4 86.30(19) no
O12 Dy1 O7 Cu1 -122.12(18) no
O12 Dy1 O7 C23 65.7(3) no
O7 Dy1 O13 N4 -91.3(2) no
O13 Dy1 O7 Cu1 -70.16(18) no
O13 Dy1 O7 C23 117.7(3) no
O7 Dy1 N1 C5 7.6(4) no
O7 Dy1 N1 C9 -174.4(3) no
N1 Dy1 O7 Cu1 -9.4(3) no
N1 Dy1 O7 C23 178.5(3) no
O7 Dy1 N2 C18 178.3(4) no
O7 Dy1 N2 C22 0.8(3) no
N2 Dy1 O7 Cu1 174.2(3) no
N2 Dy1 O7 C23 2.1(3) no
O9 Dy1 O10 N3 -3.06(16) no
O10 Dy1 O9 N3 3.06(16) no
O9 Dy1 O13 N4 156.88(15) no
O13 Dy1 O9 N3 165.89(16) no
O9 Dy1 N1 C5 -91.1(3) no
O9 Dy1 N1 C9 86.9(3) no
N1 Dy1 O9 N3 179.2(3) no
O9 Dy1 N2 C18 -84.5(3) no
O9 Dy1 N2 C22 98.0(3) no
N2 Dy1 O9 N3 -1.6(3) no
O10 Dy1 O12 N4 162.84(16) no
O12 Dy1 O10 N3 154.15(18) no
O10 Dy1 N1 C5 -87.6(4) no
O10 Dy1 N1 C9 90.4(3) no
N1 Dy1 O10 N3 -7.0(3) no
O10 Dy1 N2 C18 -88.5(4) no
O10 Dy1 N2 C22 94.0(3) no
N2 Dy1 O10 N3 172.4(3) no
O12 Dy1 O13 N4 -0.30(15) no
O13 Dy1 O12 N4 0.30(15) no
O12 Dy1 N1 C5 107.7(3) no
O12 Dy1 N1 C9 -74.3(4) no
N1 Dy1 O12 N4 -35.0(3) no
O12 Dy1 N2 C18 76.3(3) no
O12 Dy1 N2 C22 -101.2(4) no
N2 Dy1 O12 N4 144.6(3) no
O13 Dy1 N1 C5 78.2(3) no
O13 Dy1 N1 C9 -103.8(3) no
N1 Dy1 O13 N4 143.8(3) no
O13 Dy1 N2 C18 105.5(3) no
O13 Dy1 N2 C22 -72.0(3) no
N2 Dy1 O13 N4 -34.9(3) no
O1 Cu1 O2 Dy1 177.81(16) no
O1 Cu1 O2 C4 -22.4(3) no
O2 Cu1 O1 C2 25.8(4) no
O1 Cu1 O8 C25 176.8(4) no
O8 Cu1 O1 C2 -165.8(4) no
O1 Cu1 O16 C28 -171.2(3) no
O16 Cu1 O1 C2 -70.7(3) no
O2 Cu1 O7 Dy1 -1.38(16) no
O2 Cu1 O7 C23 171.6(3) no
O7 Cu1 O2 Dy1 1.36(16) no
O7 Cu1 O2 C4 161.2(3) no
O2 Cu1 O16 C28 93.4(3) no
O16 Cu1 O2 Dy1 -93.35(18) no
O16 Cu1 O2 C4 66.5(3) no
O7 Cu1 O8 C25 -7.4(4) no
O8 Cu1 O7 Dy1 -169.82(17) no
O8 Cu1 O7 C23 3.1(3) no
O7 Cu1 O16 C28 11.8(4) no
O16 Cu1 O7 Dy1 94.43(17) no
O16 Cu1 O7 C23 -92.6(3) no
O8 Cu1 O16 C28 -86.2(4) no
O16 Cu1 O8 C25 89.0(4) no
O3 Cu2 O4 C12 16.0(4) no
O4 Cu2 O3 Dy1 172.49(18) no
O4 Cu2 O3 C10 -12.9(3) no
O3 Cu2 O6 Dy1 0.34(16) no
O3 Cu2 O6 C17 168.7(3) no
O6 Cu2 O3 Dy1 -0.35(17) no
O6 Cu2 O3 C10 174.2(3) no
O3 Cu2 O15 C27 52.3(4) no
O15 Cu2 O3 Dy1 -99.29(17) no
O15 Cu2 O3 C10 75.3(3) no
O4 Cu2 O5 C15 -172.7(4) no
O5 Cu2 O4 C12 -169.4(4) no
O4 Cu2 O15 C27 149.2(4) no
O15 Cu2 O4 C12 -81.5(4) no
O5 Cu2 O6 Dy1 -174.53(18) no
O5 Cu2 O6 C17 -6.1(3) no
O6 Cu2 O5 C15 0.1(4) no
O5 Cu2 O15 C27 -126.2(4) no
O15 Cu2 O5 C15 99.8(4) no
O6 Cu2 O15 C27 -30.1(4) no
O15 Cu2 O6 Dy1 96.8(2) no
O15 Cu2 O6 C17 -94.8(3) no
Cu1 O1 C2 C1 164.4(3) no
Cu1 O1 C2 C3 -16.6(7) no
Dy1 O2 C4 C3 166.3(3) no
Dy1 O2 C4 C5 -15.8(6) no
Cu1 O2 C4 C3 10.7(7) no
Cu1 O2 C4 C5 -171.5(3) no
Dy1 O3 C10 C9 -1.5(6) no
Dy1 O3 C10 C11 178.9(3) no
Cu2 O3 C10 C9 -175.0(3) no
Cu2 O3 C10 C11 5.5(7) no
Cu2 O4 C12 C11 -11.0(8) no
Cu2 O4 C12 C13 168.6(3) no
Cu2 O5 C15 C14 -176.3(3) no
Cu2 O5 C15 C16 4.1(8) no
Dy1 O6 C17 C16 174.5(3) no
Dy1 O6 C17 C18 -4.2(6) no
Cu2 O6 C17 C16 8.5(7) no
Cu2 O6 C17 C18 -170.3(3) no
Dy1 O7 C23 C22 -4.3(6) no
Dy1 O7 C23 C24 173.2(3) no
Cu1 O7 C23 C22 -175.8(3) no
Cu1 O7 C23 C24 1.7(7) no
Cu1 O8 C25 C24 6.7(7) no
Cu1 O8 C25 C26 -175.8(3) no
Dy1 O9 N3 O10 -5.1(4) no
Dy1 O9 N3 O11 173.1(4) no
Dy1 O10 N3 O9 5.2(5) no
Dy1 O10 N3 O11 -173.0(4) no
Dy1 O12 N4 O13 -0.5(4) no
Dy1 O12 N4 O14 178.6(4) no
Dy1 O13 N4 O12 0.5(4) no
Dy1 O13 N4 O14 -178.6(4) no
Dy1 N1 C5 C4 -2.8(6) no
Dy1 N1 C5 C6 175.6(3) no
Dy1 N1 C9 C8 -176.1(3) no
Dy1 N1 C9 C10 1.6(6) no
C5 N1 C9 C8 2.0(8) no
C5 N1 C9 C10 179.6(4) no
C9 N1 C5 C4 179.2(4) no
C9 N1 C5 C6 -2.5(8) no
Dy1 N2 C18 C17 2.1(6) no
Dy1 N2 C18 C19 -178.6(3) no
Dy1 N2 C22 C21 177.2(3) no
Dy1 N2 C22 C23 -3.0(6) no
C18 N2 C22 C21 -0.4(8) no
C18 N2 C22 C23 179.4(4) no
C22 N2 C18 C17 179.6(4) no
C22 N2 C18 C19 -1.1(8) no
O1 C2 C3 C4 -3.6(9) no
C1 C2 C3 C4 175.3(5) no
C2 C3 C4 O2 6.8(9) no
C2 C3 C4 C5 -170.9(5) no
O2 C4 C5 N1 11.0(7) no
O2 C4 C5 C6 -167.4(4) no
C3 C4 C5 N1 -171.0(5) no
C3 C4 C5 C6 10.7(8) no
N1 C5 C6 C7 1.7(8) no
C4 C5 C6 C7 179.9(5) no
C5 C6 C7 C8 -0.2(8) no
C6 C7 C8 C9 -0.3(8) no
C7 C8 C9 N1 -0.6(8) no
C7 C8 C9 C10 -178.1(5) no
N1 C9 C10 O3 -0.2(7) no
N1 C9 C10 C11 179.4(5) no
C8 C9 C10 O3 177.5(5) no
C8 C9 C10 C11 -2.9(8) no
O3 C10 C11 C12 4.4(10) no
C9 C10 C11 C12 -175.1(5) no
C10 C11 C12 O4 -1.6(10) no
C10 C11 C12 C13 178.8(5) no
O5 C15 C16 C17 -3.3(10) no
C14 C15 C16 C17 177.1(5) no
C15 C16 C17 O6 -3.9(9) no
C15 C16 C17 C18 174.8(5) no
O6 C17 C18 N2 1.1(7) no
O6 C17 C18 C19 -178.2(4) no
C16 C17 C18 N2 -177.7(5) no
C16 C17 C18 C19 3.0(8) no
N2 C18 C19 C20 1.0(8) no
C17 C18 C19 C20 -179.7(5) no
C18 C19 C20 C21 0.5(8) no
C19 C20 C21 C22 -1.9(8) no
C20 C21 C22 N2 1.9(8) no
C20 C21 C22 C23 -177.8(5) no
N2 C22 C23 O7 4.5(7) no
N2 C22 C23 C24 -173.2(4) no
C21 C22 C23 O7 -175.7(5) no
C21 C22 C23 C24 6.6(8) no
O7 C23 C24 C25 -4.6(9) no
C22 C23 C24 C25 172.8(5) no
C23 C24 C25 O8 -0.2(10) no
C23 C24 C25 C26 -177.6(5) no
